data_2015841
loop_
_publ_author_name
'Vratislav Langer'
'Eva Scholtzov\'a'
'Dalma Gyepesov\'a'
'Jozef Lusto\<n'
'Juraj Kronek'

_publ_section_title
;
 2-(2-Oxazolin-2-yl)benzene-1,4-diol: X-ray and density functional
 theory studies
;
_journal_coeditor_code DN2121
_journal_issue 3
_journal_name_full 'Acta Crystallographica Section C'
_journal_page_first o187
_journal_page_last o189
_journal_paper_doi 10.1107/S0108270107004131
_journal_volume 63
_journal_year 2007
_chemical_formula_iupac 'C9 H9 N O3'
_chemical_formula_moiety 'C9 H9 N O3'
_chemical_formula_sum 'C9 H9 N O3'
_chemical_formula_weight 179.17
_chemical_melting_point 389
_chemical_name_common
;
2-(2,5-dihydroxyphenyl)-2-oxazoline
;
_chemical_name_systematic
;
2-(2-Oxazolin-2-yl)benzene-1,4-diol
;
_space_group_IT_number 43
_symmetry_cell_setting orthorhombic
_symmetry_space_group_name_Hall 'F 2 -2d'
_symmetry_space_group_name_H-M 'F d d 2'
_atom_sites_solution_hydrogens geom
_atom_sites_solution_primary direct
_atom_sites_solution_secondary difmap
_audit_creation_method SHELXL97
_cell_angle_alpha 90.00
_cell_angle_beta 90.00
_cell_angle_gamma 90.00
_cell_formula_units_Z 16
_cell_length_a 24.4297(3)
_cell_length_b 31.7167(7)
_cell_length_c 4.44090(10)
_cell_measurement_reflns_used 3265
_cell_measurement_temperature 173(2)
_cell_measurement_theta_max 26.42
_cell_measurement_theta_min 2.57
_cell_volume 3440.94(12)
_computing_cell_refinement 'SAINT (Bruker, 2003)'
_computing_data_collection 'SMART (Bruker, 2003)'
_computing_data_reduction 'SAINT and SADABS (Sheldrick, 2003)'
_computing_molecular_graphics 'DIAMOND (Brandenburg, 2006)'
_computing_publication_material SHELXTL
_computing_structure_refinement SHELXTL
_computing_structure_solution 'SHELXTL (Bruker, 2003)'
_diffrn_ambient_temperature 173(2)
_diffrn_measured_fraction_theta_full 0.999
_diffrn_measured_fraction_theta_max 0.999
_diffrn_measurement_device_type 'Bruker SMART CCD area-detector'
_diffrn_measurement_method \w
_diffrn_radiation_monochromator graphite
_diffrn_radiation_source 'fine-focus sealed tube'
_diffrn_radiation_type MoK\a
_diffrn_radiation_wavelength 0.71073
_diffrn_reflns_av_R_equivalents 0.0729
_diffrn_reflns_av_sigmaI/netI 0.0321
_diffrn_reflns_limit_h_max 30
_diffrn_reflns_limit_h_min -30
_diffrn_reflns_limit_k_max 38
_diffrn_reflns_limit_k_min -39
_diffrn_reflns_limit_l_max 5
_diffrn_reflns_limit_l_min -5
_diffrn_reflns_number 9919
_diffrn_reflns_theta_full 26.42
_diffrn_reflns_theta_max 26.42
_diffrn_reflns_theta_min 2.57
_diffrn_standards_decay_% 0
_diffrn_standards_number 0
_exptl_absorpt_coefficient_mu 0.105
_exptl_absorpt_correction_T_max 0.9958
_exptl_absorpt_correction_T_min 0.5126
_exptl_absorpt_correction_type multi-scan
_exptl_absorpt_process_details '(SADABS; Sheldrick, 2003)'
_exptl_crystal_colour yellow
_exptl_crystal_density_diffrn 1.383
_exptl_crystal_density_method 'not measured'
_exptl_crystal_description needle
_exptl_crystal_F_000 1504
_exptl_crystal_size_max 1.00
_exptl_crystal_size_mid 0.06
_exptl_crystal_size_min 0.04
_refine_diff_density_max 0.201
_refine_diff_density_min -0.176
_refine_ls_extinction_method none
_refine_ls_goodness_of_fit_ref 1.028
_refine_ls_hydrogen_treatment constr
_refine_ls_matrix_type full
_refine_ls_number_parameters 129
_refine_ls_number_reflns 1010
_refine_ls_number_restraints 1
_refine_ls_restrained_S_all 1.027
_refine_ls_R_factor_all 0.0489
_refine_ls_R_factor_gt 0.0365
_refine_ls_shift/su_max 0.000
_refine_ls_shift/su_mean 0.000
_refine_ls_structure_factor_coef Fsqd
_refine_ls_weighting_details 'calc w = 1/[\s^2^(Fo^2^)+(0.055P)^2^+2.545P] where P=(Fo^2^+2Fc^2^)/3'
_refine_ls_weighting_scheme calc
_refine_ls_wR_factor_gt 0.0879
_refine_ls_wR_factor_ref 0.0963
_reflns_number_gt 840
_reflns_number_total 1010
_reflns_threshold_expression I>2\s(I)
_cod_data_source_file dn2121.cif
_cod_data_source_block I
_cod_depositor_comments
;
The following automatic conversions were performed:
'_symmetry_cell_setting' value 'Orthorhombic' changed to 'orthorhombic'
according to '/home/saulius/struct/CIF-dictionaries/cif_core.dic'
dictionary named 'cif_core.dic' version 2.4.1 from 2010-06-29.

Automatic conversion script
Id: cif_fix_enum 1527 2010-12-29 10:47:43Z saulius 

The following automatic conversions were performed:

'_symmetry_cell_setting' value 'Orthorhombic' changed to
'orthorhombic' according to
/home/saulius/struct/CIF-dictionaries/cif_core.dic dictionary named
'cif_core.dic' version 2.4.1 from 2010-06-29.

Automatic conversion script
Id: cif_fix_values 1715 2011-07-08 13:25:40Z adriana 
;
_cod_database_code 2015841
_cod_database_fobs_code 2015841

loop_
_symmetry_equiv_pos_as_xyz
'x, y, z'
'-x, -y, z'
'x+1/4, -y+1/4, z+1/4'
'-x+1/4, y+1/4, z+1/4'
'x, y+1/2, z+1/2'
'-x, -y+1/2, z+1/2'
'x+1/4, -y+3/4, z+3/4'
'-x+1/4, y+3/4, z+3/4'
'x+1/2, y, z+1/2'
'-x+1/2, -y, z+1/2'
'x+3/4, -y+1/4, z+3/4'
'-x+3/4, y+1/4, z+3/4'
'x+1/2, y+1/2, z'
'-x+1/2, -y+1/2, z'
'x+3/4, -y+3/4, z+1/4'
'-x+3/4, y+3/4, z+1/4'

loop_
_atom_site_type_symbol
_atom_site_label
_atom_site_fract_x
_atom_site_fract_y
_atom_site_fract_z
_atom_site_U_iso_or_equiv
_atom_site_adp_type
_atom_site_calc_flag
_atom_site_refinement_flags
_atom_site_occupancy
O O1 -0.13506(6) 0.06136(5) 0.5991(5) 0.0329(5) Uani d . 1
O O5 0.02876(7) 0.06893(6) 0.3460(5) 0.0382(5) Uani d . 1
H H5 0.0134 0.0532 0.4727 0.065(12) Uiso calc R 1
O O8 -0.11289(7) 0.19201(6) -0.0585(6) 0.0433(6) Uani d . 1
H H8 -0.1454 0.1875 -0.0050 0.056(11) Uiso calc R 1
N N1 -0.04979(8) 0.03503(6) 0.6357(6) 0.0330(6) Uani d . 1
C C1 -0.08141(9) 0.06343(7) 0.5294(6) 0.0250(6) Uani d . 1
C C2 -0.08311(11) 0.00695(8) 0.8252(7) 0.0342(7) Uani d . 1
H H2A -0.0707 0.0079 1.0374 0.045(9) Uiso calc R 1
H H2B -0.0812 -0.0225 0.7523 0.034(7) Uiso calc R 1
C C3 -0.14114(11) 0.02448(8) 0.7942(8) 0.0385(7) Uani d . 1
H H3A -0.1658 0.0034 0.7015 0.060(10) Uiso calc R 1
H H3B -0.1561 0.0327 0.9931 0.050(10) Uiso calc R 1
C C4 -0.06306(10) 0.09721(7) 0.3334(6) 0.0248(6) Uani d . 1
C C5 -0.00738(9) 0.09864(7) 0.2496(7) 0.0287(6) Uani d . 1
C C6 0.01071(10) 0.13077(7) 0.0664(7) 0.0340(7) Uani d . 1
H H6 0.0482 0.1318 0.0096 0.028(7) Uiso calc R 1
C C7 -0.02479(10) 0.16149(8) -0.0358(8) 0.0345(7) Uani d . 1
H H7 -0.0118 0.1834 -0.1631 0.031(7) Uiso calc R 1
C C8 -0.07983(10) 0.16025(7) 0.0484(7) 0.0304(6) Uani d . 1
C C9 -0.09858(10) 0.12836(7) 0.2298(7) 0.0275(6) Uani d . 1
H H9 -0.1361 0.1275 0.2853 0.025(7) Uiso calc R 1

loop_
_atom_site_aniso_label
_atom_site_aniso_U_11
_atom_site_aniso_U_22
_atom_site_aniso_U_33
_atom_site_aniso_U_12
_atom_site_aniso_U_13
_atom_site_aniso_U_23
O1 0.0230(9) 0.0299(9) 0.0459(12) 0.0017(7) 0.0112(9) 0.0110(10)
O5 0.0211(9) 0.0378(10) 0.0557(14) 0.0069(8) 0.0053(9) 0.0138(11)
O8 0.0261(10) 0.0389(10) 0.0650(17) 0.0037(8) 0.0027(10) 0.0225(11)
N1 0.0292(11) 0.0287(11) 0.0411(15) 0.0045(9) 0.0029(11) 0.0086(11)
C1 0.0204(11) 0.0264(12) 0.0283(15) 0.0003(9) 0.0045(11) -0.0032(12)
C2 0.0375(15) 0.0275(12) 0.0376(17) 0.0008(11) 0.0080(14) 0.0043(14)
C3 0.0376(15) 0.0319(14) 0.0460(19) -0.0023(12) 0.0113(14) 0.0124(15)
C4 0.0208(11) 0.0243(11) 0.0293(14) -0.0003(9) 0.0039(10) -0.0026(12)
C5 0.0198(12) 0.0284(13) 0.0380(17) 0.0008(10) 0.0015(12) -0.0014(13)
C6 0.0189(11) 0.0380(14) 0.0450(18) -0.0011(11) 0.0049(13) 0.0070(15)
C7 0.0286(13) 0.0333(13) 0.0414(17) -0.0053(11) 0.0042(13) 0.0105(13)
C8 0.0234(12) 0.0293(12) 0.0385(17) 0.0000(10) -0.0016(12) 0.0052(13)
C9 0.0193(11) 0.0291(12) 0.0342(16) -0.0011(10) 0.0018(11) 0.0005(12)

loop_
_atom_type_symbol
_atom_type_description
_atom_type_scat_dispersion_real
_atom_type_scat_dispersion_imag
_atom_type_scat_source
C C 0.0033 0.0000 'International Tables Vol C Tables 4.2.6.8 and 6.1.1.4'
H H 0.0000 0.0000 'International Tables Vol C Tables 4.2.6.8 and 6.1.1.4'
N N 0.0061 0.0000 'International Tables Vol C Tables 4.2.6.8 and 6.1.1.4'
O O 0.0106 0.0000 'International Tables Vol C Tables 4.2.6.8 and 6.1.1.4'

loop_
_geom_angle_atom_site_label_1
_geom_angle_atom_site_label_2
_geom_angle_atom_site_label_3
_geom_angle
C1 O1 C3 105.88(18)
C5 O5 H5 109.5
C8 O8 H8 109.5
C1 N1 C2 107.7(2)
N1 C1 O1 117.9(2)
N1 C1 C4 123.7(2)
O1 C1 C4 118.3(2)
N1 C2 C3 104.0(2)
N1 C2 H2A 111.0
C3 C2 H2A 111.0
N1 C2 H2B 111.0
C3 C2 H2B 111.0
H2A C2 H2B 109.0
O1 C3 C2 104.5(2)
O1 C3 H3A 110.9
C2 C3 H3A 110.9
O1 C3 H3B 110.9
C2 C3 H3B 110.9
H3A C3 H3B 108.9
C9 C4 C5 119.4(2)
C9 C4 C1 121.9(2)
C5 C4 C1 118.7(2)
O5 C5 C6 119.4(2)
O5 C5 C4 121.4(2)
C6 C5 C4 119.3(2)
C5 C6 C7 121.0(2)
C5 C6 H6 119.5
C7 C6 H6 119.5
C8 C7 C6 119.8(2)
C8 C7 H7 120.1
C6 C7 H7 120.1
C9 C8 O8 123.1(2)
C9 C8 C7 120.0(2)
O8 C8 C7 116.9(2)
C8 C9 C4 120.6(2)
C8 C9 H9 119.7
C4 C9 H9 119.7

loop_
_geom_bond_atom_site_label_1
_geom_bond_atom_site_label_2
_geom_bond_distance
_geom_bond_publ_flag
O1 C1 1.348(3) y
N1 C1 1.277(3) y
C1 C4 1.451(3) y
O1 C3 1.463(3) ?
O5 C5 1.361(3) y
O5 H5 0.8400 ?
O8 C8 1.375(3) y
O8 H8 0.8400 ?
N1 C2 1.471(3) ?
C2 C3 1.529(4) ?
C2 H2A 0.9900 ?
C2 H2B 0.9900 ?
C3 H3A 0.9900 ?
C3 H3B 0.9900 ?
C4 C9 1.393(3) ?
C4 C5 1.411(3) ?
C5 C6 1.377(3) ?
C6 C7 1.381(4) ?
C6 H6 0.9500 ?
C7 C8 1.396(3) ?
C7 H7 0.9500 ?
C8 C9 1.372(4) ?
C9 H9 0.9500 ?

loop_
_geom_torsion_atom_site_label_1
_geom_torsion_atom_site_label_2
_geom_torsion_atom_site_label_3
_geom_torsion_atom_site_label_4
_geom_torsion
_geom_torsion_publ_flag
C2 N1 C1 O1 -1.9(4) y
C2 N1 C1 C4 179.4(2) ?
C3 O1 C1 N1 0.7(3) y
C3 O1 C1 C4 179.5(2) ?
C1 N1 C2 C3 2.2(3) y
C1 O1 C3 C2 0.7(3) y
N1 C2 C3 O1 -1.7(3) y
N1 C1 C4 C9 -178.0(3) y
O1 C1 C4 C9 3.4(4) y
N1 C1 C4 C5 1.2(4) y
O1 C1 C4 C5 -177.5(3) y
C9 C4 C5 O5 179.9(2) ?
C1 C4 C5 O5 0.7(4) ?
C9 C4 C5 C6 -0.1(4) ?
C1 C4 C5 C6 -179.3(2) ?
O5 C5 C6 C7 180.0(3) ?
C4 C5 C6 C7 0.0(4) ?
C5 C6 C7 C8 0.4(4) ?
C6 C7 C8 C9 -0.6(4) ?
C6 C7 C8 O8 179.3(3) ?
O8 C8 C9 C4 -179.5(3) ?
C7 C8 C9 C4 0.5(4) ?
C5 C4 C9 C8 -0.1(4) ?
C1 C4 C9 C8 179.0(3) ?

loop_
_cod_related_entry_id
_cod_related_entry_database
_cod_related_entry_code
1 ChemSpider 21133261
